data_7134861
loop_
_publ_author_name
'Yang, Wenyan'
'Li, Lele'
'Xue, Xinlei'
'Deng, Shengyong'
'Wei, Peifa'

_publ_section_title
;
 Positional isomerism-directed formation of hydrogen-bonded organic
 frameworks with distinct single-crystal transformation pathways.
;
_journal_issue 70
_journal_name_full 'Chemical communications (Cambridge, England)'
_journal_page_first 13113
_journal_page_last 13116
_journal_paper_doi 10.1039/d5cc03678j
_journal_volume 61
_journal_year 2025
_chemical_formula_sum 'C56 H54 N2 O'
_chemical_formula_weight 771.01
_space_group_crystal_system triclinic
_space_group_IT_number 2
_space_group_name_Hall '-P 1'
_space_group_name_H-M_alt 'P -1'
_atom_sites_solution_hydrogens geom
_audit_creation_method SHELXL-2018/3
_audit_update_record
;
2025-07-22 deposited with the CCDC.	2025-07-28 downloaded from the CCDC.
;
_cell_angle_alpha 101.789(3)
_cell_angle_beta 92.489(3)
_cell_angle_gamma 106.180(3)
_cell_formula_units_Z 2
_cell_length_a 9.7849(3)
_cell_length_b 15.3986(4)
_cell_length_c 15.4296(5)
_cell_measurement_reflns_used 10770
_cell_measurement_temperature 120(2)
_cell_measurement_theta_max 74.3860
_cell_measurement_theta_min 2.9220
_cell_volume 2173.17(12)
_computing_structure_refinement 'SHELXL-2018/3 (Sheldrick, 2018)'
_diffrn_ambient_temperature 120(2)
_diffrn_measured_fraction_theta_full 0.994
_diffrn_measured_fraction_theta_max 0.944
_diffrn_measurement_device_type 'XtaLAB Synergy R, HyPix'
_diffrn_radiation_type CuK\a
_diffrn_radiation_wavelength 1.54184
_diffrn_reflns_av_R_equivalents 0.0588
_diffrn_reflns_av_unetI/netI 0.0519
_diffrn_reflns_Laue_measured_fraction_full 0.994
_diffrn_reflns_Laue_measured_fraction_max 0.944
_diffrn_reflns_limit_h_max 9
_diffrn_reflns_limit_h_min -12
_diffrn_reflns_limit_k_max 19
_diffrn_reflns_limit_k_min -18
_diffrn_reflns_limit_l_max 19
_diffrn_reflns_limit_l_min -19
_diffrn_reflns_number 27691
_diffrn_reflns_point_group_measured_fraction_full 0.994
_diffrn_reflns_point_group_measured_fraction_max 0.944
_diffrn_reflns_theta_full 67.684
_diffrn_reflns_theta_max 77.304
_diffrn_reflns_theta_min 3.067
_exptl_absorpt_coefficient_mu 0.526
_exptl_absorpt_correction_T_max 1.00000
_exptl_absorpt_correction_T_min 0.59282
_exptl_absorpt_correction_type multi-scan
_exptl_absorpt_process_details
;
CrysAlisPro 1.171.43.143a (Rigaku Oxford Diffraction, 2024)
Empirical absorption correction using spherical harmonics,
implemented in SCALE3 ABSPACK scaling algorithm.
;
_exptl_crystal_density_diffrn 1.178
_exptl_crystal_description block
_exptl_crystal_F_000 824
_exptl_crystal_size_max 0.300
_exptl_crystal_size_mid 0.200
_exptl_crystal_size_min 0.100
_refine_diff_density_max 0.576
_refine_diff_density_min -0.636
_refine_diff_density_rms 0.070
_refine_ls_extinction_method none
_refine_ls_goodness_of_fit_ref 0.980
_refine_ls_hydrogen_treatment constr
_refine_ls_matrix_type full
_refine_ls_number_parameters 656
_refine_ls_number_reflns 8706
_refine_ls_number_restraints 422
_refine_ls_restrained_S_all 1.024
_refine_ls_R_factor_all 0.0931
_refine_ls_R_factor_gt 0.0702
_refine_ls_shift/su_max 0.001
_refine_ls_shift/su_mean 0.000
_refine_ls_structure_factor_coef Fsqd
_refine_ls_weighting_details 'w=1/[\s^2^(Fo^2^)+(0.2000P)^2^] where P=(Fo^2^+2Fc^2^)/3'
_refine_ls_weighting_scheme calc
_refine_ls_wR_factor_gt 0.2241
_refine_ls_wR_factor_ref 0.2509
_reflns_Friedel_coverage 0.000
_reflns_number_gt 6236
_reflns_number_total 8706
_reflns_threshold_expression 'I > 2\s(I)'
_cod_data_source_file d5cc03678j2.cif
_cod_data_source_block 6_auto
_cod_depositor_comments 'Adding full bibliography for 7134851--7134861.cif.'
_cod_original_cell_volume 2173.16(12)
_cod_database_code 7134861
_shelx_shelxl_version_number 2018/3
_shelx_space_group_comment
;
The symmetry employed for this shelxl refinement is uniquely defined
by the following loop, which should always be used as a source of
symmetry information in preference to the above space-group names.
They are only intended as comments.
;
_shelx_estimated_absorpt_t_min 0.858
_shelx_estimated_absorpt_t_max 0.949

loop_
_space_group_symop_operation_xyz
'x, y, z'
'-x, -y, -z'

loop_
_atom_site_label
_atom_site_type_symbol
_atom_site_fract_x
_atom_site_fract_y
_atom_site_fract_z
_atom_site_U_iso_or_equiv
_atom_site_adp_type
_atom_site_occupancy
_atom_site_site_symmetry_order
_atom_site_calc_flag
_atom_site_refinement_flags_posn
_atom_site_refinement_flags_adp
_atom_site_refinement_flags_occupancy
_atom_site_disorder_assembly
_atom_site_disorder_group
N1 N 0.16691(19) 0.13830(12) 0.76365(15) 0.0526(5) Uani 1 1 d . . . . .
N2 N -0.1023(2) 0.70350(13) 0.92367(17) 0.0600(6) Uani 1 1 d . . . . .
C11 C 0.4813(2) 0.68161(13) 0.77550(14) 0.0396(4) Uani 1 1 d . . . . .
C12 C 0.5478(2) 0.72962(14) 0.71315(14) 0.0441(5) Uani 1 1 d . . . . .
H12 H 0.561229 0.695370 0.657216 0.053 Uiso 1 1 calc R U . . .
C13 C 0.5944(2) 0.82579(14) 0.73124(14) 0.0438(5) Uani 1 1 d . . . . .
H13 H 0.637861 0.856072 0.687257 0.053 Uiso 1 1 calc R U . . .
C14 C 0.5787(2) 0.87877(13) 0.81280(14) 0.0391(4) Uani 1 1 d . . . . .
C15 C 0.5160(2) 0.83093(14) 0.87615(14) 0.0396(4) Uani 1 1 d . . . . .
H15 H 0.505356 0.865105 0.932808 0.048 Uiso 1 1 calc R U . . .
C16 C 0.4692(2) 0.73463(14) 0.85766(14) 0.0405(4) Uani 1 1 d . . . . .
H16 H 0.427981 0.704292 0.902162 0.049 Uiso 1 1 calc R U . . .
C17 C 0.4307(2) 0.57808(14) 0.75243(14) 0.0418(5) Uani 1 1 d . . . . .
C18 C 0.3060(2) 0.52774(14) 0.77678(15) 0.0430(5) Uani 1 1 d . . . . .
C19 C 0.2718(2) 0.42599(14) 0.77075(15) 0.0436(5) Uani 1 1 d . . . . .
C20 C 0.3749(2) 0.38432(14) 0.79125(14) 0.0414(4) Uani 1 1 d . . . . .
H20 H 0.471264 0.421847 0.807544 0.050 Uiso 1 1 calc R U . . .
C21 C 0.3422(2) 0.29078(14) 0.78875(14) 0.0415(4) Uani 1 1 d . . . . .
H21 H 0.416231 0.265567 0.803136 0.050 Uiso 1 1 calc R U . . .
C22 C 0.2012(2) 0.23180(14) 0.76527(15) 0.0449(5) Uani 1 1 d . . . . .
C23 C 0.0971(2) 0.27346(15) 0.74438(18) 0.0526(6) Uani 1 1 d . . . . .
H23 H 0.000597 0.236336 0.727867 0.063 Uiso 1 1 calc R U . . .
C24 C 0.1325(2) 0.36711(15) 0.74742(18) 0.0524(6) Uani 1 1 d . . . . .
H24 H 0.058917 0.392707 0.733025 0.063 Uiso 1 1 calc R U . . .
C25 C 0.5242(2) 0.53216(13) 0.69813(14) 0.0426(5) Uani 1 1 d . . . . .
C26 C 0.4696(3) 0.4678(2) 0.61817(16) 0.0630(6) Uani 1 1 d . . . . .
H26 H 0.371566 0.454026 0.596957 0.076 Uiso 1 1 calc R U . . .
C27 C 0.5559(4) 0.4237(2) 0.56912(18) 0.0766(9) Uani 1 1 d . . . . .
H27 H 0.515096 0.380427 0.514684 0.092 Uiso 1 1 calc R U . . .
C28 C 0.6982(4) 0.43979(19) 0.59591(16) 0.0644(7) Uani 1 1 d . . . . .
C29 C 0.7521(3) 0.50405(17) 0.67427(17) 0.0559(6) Uani 1 1 d . . . . .
H29 H 0.850025 0.517169 0.695320 0.067 Uiso 1 1 calc R U . . .
C30 C 0.6683(2) 0.55047(14) 0.72375(15) 0.0456(5) Uani 1 1 d . . . . .
H30 H 0.711046 0.595948 0.776522 0.055 Uiso 1 1 calc R U . . .
C31 C 0.1951(2) 0.57094(13) 0.81227(17) 0.0472(5) Uani 1 1 d . . . . .
C32 C 0.1570(2) 0.63806(15) 0.77637(19) 0.0518(6) Uani 1 1 d . . . . .
H32 H 0.199340 0.654443 0.725496 0.062 Uiso 1 1 calc R U . . .
C33 C 0.0601(2) 0.68139(15) 0.8120(2) 0.0562(6) Uani 1 1 d . . . . .
H33 H 0.038983 0.727640 0.786046 0.067 Uiso 1 1 calc R U . . .
C34 C -0.0083(2) 0.65862(14) 0.88633(18) 0.0515(6) Uani 1 1 d . . . . .
C35 C 0.0241(2) 0.58736(15) 0.91931(17) 0.0504(5) Uani 1 1 d . . . . .
H35 H -0.023388 0.567240 0.967271 0.060 Uiso 1 1 calc R U . . .
C36 C 0.1236(2) 0.54585(14) 0.88340(17) 0.0481(5) Uani 1 1 d . . . . .
H36 H 0.143862 0.498593 0.908202 0.058 Uiso 1 1 calc R U . . .
C37 C 0.6653(2) 1.12621(14) 0.77950(15) 0.0414(4) Uani 1 1 d . . . . .
C38 C -0.1740(3) 0.67837(19) 0.99955(19) 0.0655(7) Uani 1 1 d . . . . .
H38A H -0.200704 0.732396 1.032665 0.079 Uiso 1 1 calc R U . . .
H38B H -0.106045 0.664197 1.039992 0.079 Uiso 1 1 calc R U . . .
C39 C -0.3061(3) 0.5965(2) 0.97469(18) 0.0635(7) Uani 1 1 d . . . . .
H39A H -0.377270 0.611594 0.938514 0.095 Uiso 1 1 calc R U . . .
H39B H -0.345799 0.581438 1.028869 0.095 Uiso 1 1 calc R U . . .
H39C H -0.281378 0.542972 0.940474 0.095 Uiso 1 1 calc R U . . .
C40 C -0.1395(3) 0.77505(16) 0.8867(2) 0.0625(7) Uani 1 1 d . . . . .
H40A H -0.236013 0.777008 0.901843 0.075 Uiso 1 1 calc R U . . .
H40B H -0.143746 0.757772 0.820965 0.075 Uiso 1 1 calc R U . . .
C41 C -0.0346(3) 0.87128(18) 0.9201(3) 0.0762(9) Uani 1 1 d . . . . .
H41A H -0.067762 0.916192 0.894819 0.114 Uiso 1 1 calc R U . . .
H41B H 0.060032 0.871084 0.901866 0.114 Uiso 1 1 calc R U . . .
H41C H -0.028405 0.888615 0.985226 0.114 Uiso 1 1 calc R U . . .
C42 C 0.7461(2) 1.32086(16) 0.81615(19) 0.0564(6) Uani 1 1 d . . . . .
H42 H 0.772548 1.386710 0.827911 0.068 Uiso 1 1 calc R U . . .
C43 C 0.6257(2) 0.98173(13) 0.83145(14) 0.0394(4) Uani 1 1 d . . . . .
C44 C 0.6223(2) 1.02769(13) 0.76394(14) 0.0392(4) Uani 1 1 d . . . . .
H44 H 0.590054 0.992315 0.704903 0.047 Uiso 1 1 calc R U . . .
C45 C 0.6649(2) 1.17401(15) 0.71042(16) 0.0480(5) Uani 1 1 d . . . . .
H45 H 0.636892 1.139743 0.650660 0.058 Uiso 1 1 calc R U . . .
C46 C 0.7492(2) 1.27746(15) 0.88463(18) 0.0529(5) Uani 1 1 d . . . . .
H46 H 0.777758 1.313447 0.943759 0.063 Uiso 1 1 calc R U . . .
C47 C 0.7100(2) 1.17875(14) 0.86852(15) 0.0445(5) Uani 1 1 d . . . . .
C48 C 0.7148(2) 1.13083(15) 0.93685(16) 0.0474(5) Uani 1 1 d . . . . .
H48 H 0.746624 1.165205 0.996259 0.057 Uiso 1 1 calc R U . . .
C49 C 0.6746(2) 1.03575(15) 0.91936(15) 0.0451(5) Uani 1 1 d . . . . .
H49 H 0.679511 1.005478 0.966731 0.054 Uiso 1 1 calc R U . . .
C50 C 0.7042(3) 1.26871(16) 0.72839(19) 0.0553(6) Uani 1 1 d . . . . .
H50 H 0.703174 1.299571 0.681083 0.066 Uiso 1 1 calc R U . . .
C54 C 0.0194(2) 0.08037(15) 0.7488(2) 0.0575(6) Uani 1 1 d . . . . .
H54A H -0.041071 0.116310 0.779509 0.069 Uiso 1 1 calc R U . . .
H54B H 0.011765 0.026421 0.775919 0.069 Uiso 1 1 calc R U . . .
C55 C -0.0379(3) 0.04549(19) 0.6516(2) 0.0705(8) Uani 1 1 d . . . . .
H55A H 0.020418 0.008950 0.620788 0.106 Uiso 1 1 calc R U . . .
H55B H -0.033894 0.098413 0.624638 0.106 Uiso 1 1 calc R U . . .
H55C H -0.137247 0.006481 0.646192 0.106 Uiso 1 1 calc R U . . .
C56 C 0.2762(2) 0.09401(15) 0.77913(17) 0.0502(5) Uani 1 1 d . . . . .
H56A H 0.365239 0.126201 0.756739 0.060 Uiso 1 1 calc R U . . .
H56B H 0.244325 0.028948 0.744409 0.060 Uiso 1 1 calc R U . . .
C57 C 0.3086(3) 0.09444(18) 0.87519(19) 0.0590(6) Uani 1 1 d . . . . .
H57A H 0.379123 0.060904 0.880418 0.088 Uiso 1 1 calc R U . . .
H57B H 0.220553 0.064049 0.898448 0.088 Uiso 1 1 calc R U . . .
H57C H 0.347233 0.158632 0.909454 0.088 Uiso 1 1 calc R U . . .
C2 C 0.9659(6) 0.4426(5) 0.5666(4) 0.0817(15) Uani 0.569(3) 1 d D U P A 1
H2 H 1.002590 0.498922 0.610328 0.098 Uiso 0.569(3) 1 calc R U P A 1
C3 C 1.0575(6) 0.4028(5) 0.5222(4) 0.0878(15) Uani 0.569(3) 1 d D U P A 1
H3 H 1.157666 0.432305 0.533945 0.105 Uiso 0.569(3) 1 calc R U P A 1
C4 C 1.0034(6) 0.3148(4) 0.4562(3) 0.0667(11) Uani 0.569(3) 1 d D U P A 1
C5 C 0.8535(6) 0.2770(4) 0.4344(4) 0.0535(11) Uani 0.569(3) 1 d D U P A 1
C6 C 0.7629(5) 0.3213(3) 0.4818(3) 0.0478(8) Uani 0.569(3) 1 d D U P A 1
H6 H 0.662330 0.295577 0.467430 0.057 Uiso 0.569(3) 1 calc R U P A 1
C7 C 0.8012(6) 0.1983(3) 0.3630(4) 0.0719(12) Uani 0.569(3) 1 d D U P A 1
H7 H 0.700847 0.172912 0.347227 0.086 Uiso 0.569(3) 1 calc R U P A 1
C8 C 0.8914(7) 0.1578(3) 0.3161(4) 0.0772(14) Uani 0.569(3) 1 d D U P A 1
H8 H 0.854061 0.106656 0.266831 0.093 Uiso 0.569(3) 1 calc R U P A 1
C9 C 1.0395(7) 0.1922(4) 0.3412(4) 0.0737(13) Uani 0.569(3) 1 d D U P A 1
H9 H 1.101436 0.160931 0.311613 0.088 Uiso 0.569(3) 1 calc R U P A 1
C10 C 1.0954(8) 0.2692(6) 0.4068(4) 0.0791(14) Uani 0.569(3) 1 d D U P A 1
H10 H 1.196240 0.293442 0.420453 0.095 Uiso 0.569(3) 1 calc R U P A 1
C58 C 0.8144(6) 0.4007(4) 0.5484(3) 0.0459(10) Uani 0.569(3) 1 d D U P A 1
C2A C 0.6607(7) 0.2821(4) 0.4839(4) 0.0601(14) Uani 0.431(3) 1 d D U P A 2
H2A H 0.559353 0.263615 0.481803 0.072 Uiso 0.431(3) 1 calc R U P A 2
C3A C 0.7277(7) 0.2246(4) 0.4355(5) 0.0660(14) Uani 0.431(3) 1 d D U P A 2
H3A H 0.672188 0.165767 0.401112 0.079 Uiso 0.431(3) 1 calc R U P A 2
C4A C 0.8798(8) 0.2514(5) 0.4358(6) 0.0581(16) Uani 0.431(3) 1 d D U P A 2
C5A C 0.9589(7) 0.3379(4) 0.4894(4) 0.0600(12) Uani 0.431(3) 1 d D U P A 2
C6A C 0.8873(9) 0.3961(5) 0.5386(5) 0.0580(14) Uani 0.431(3) 1 d D U P A 2
H6A H 0.941245 0.455149 0.573416 0.070 Uiso 0.431(3) 1 calc R U P A 2
C7A C 1.1054(8) 0.3645(5) 0.4877(5) 0.0714(15) Uani 0.431(3) 1 d D U P A 2
H7A H 1.160816 0.423500 0.521975 0.086 Uiso 0.431(3) 1 calc R U P A 2
C8A C 1.1714(9) 0.3094(5) 0.4390(5) 0.0707(16) Uani 0.431(3) 1 d D U P A 2
H8A H 1.272115 0.330456 0.437716 0.085 Uiso 0.431(3) 1 calc R U P A 2
C9A C 1.0929(8) 0.2200(5) 0.3893(6) 0.0629(16) Uani 0.431(3) 1 d D U P A 2
H9A H 1.142709 0.180430 0.358508 0.075 Uiso 0.431(3) 1 calc R U P A 2
C10A C 0.9519(7) 0.1902(5) 0.3847(5) 0.0643(13) Uani 0.431(3) 1 d D U P A 2
H10A H 0.899455 0.131096 0.349391 0.077 Uiso 0.431(3) 1 calc R U P A 2
C1A C 0.7421(7) 0.3692(4) 0.5372(4) 0.0439(12) Uani 0.431(3) 1 d D U P A 2
O2 O -0.5032(8) 0.0369(6) 0.4952(5) 0.122(3) Uani 0.5 1 d D U P B -1
O3 O -0.3355(13) -0.0256(9) 0.4546(5) 0.171(4) Uani 0.5 1 d D U P B -1
C1B C -0.4822(13) -0.0836(10) 0.5514(6) 0.136(4) Uani 0.5 1 d D U P B -1
H1BA H -0.491439 -0.048240 0.610188 0.204 Uiso 0.5 1 calc R U P B -1
H1BB H -0.421033 -0.123063 0.558047 0.204 Uiso 0.5 1 calc R U P B -1
H1BC H -0.577081 -0.122554 0.522971 0.204 Uiso 0.5 1 calc R U P B -1
C1C C -0.4197(14) -0.0210(10) 0.4974(9) 0.145(4) Uani 0.5 1 d D U P B -1
C1D C -0.562(2) 0.1048(15) 0.4794(12) 0.248(9) Uani 0.5 1 d D U P B -1
H1DA H -0.606716 0.086895 0.417107 0.297 Uiso 0.5 1 calc R U P B -1
H1DB H -0.484230 0.163773 0.486352 0.297 Uiso 0.5 1 calc R U P B -1
C1E C -0.6678(12) 0.1193(12) 0.5390(6) 0.154(5) Uani 0.5 1 d D U P B -1
H1EA H -0.707091 0.167223 0.524495 0.232 Uiso 0.5 1 calc R U P B -1
H1EB H -0.622908 0.139318 0.600589 0.232 Uiso 0.5 1 calc R U P B -1
H1EC H -0.744998 0.061203 0.532092 0.232 Uiso 0.5 1 calc R U P B -1

loop_
_atom_site_aniso_label
_atom_site_aniso_U_11
_atom_site_aniso_U_22
_atom_site_aniso_U_33
_atom_site_aniso_U_23
_atom_site_aniso_U_13
_atom_site_aniso_U_12
N1 0.0371(10) 0.0375(9) 0.0844(14) 0.0148(9) 0.0028(9) 0.0124(7)
N2 0.0432(11) 0.0420(10) 0.0946(16) 0.0039(10) 0.0044(10) 0.0211(8)
C11 0.0315(10) 0.0387(10) 0.0509(11) 0.0119(8) 0.0060(8) 0.0123(8)
C12 0.0475(12) 0.0401(10) 0.0471(11) 0.0094(8) 0.0103(8) 0.0165(9)
C13 0.0440(11) 0.0413(10) 0.0504(11) 0.0149(9) 0.0110(8) 0.0153(9)
C14 0.0313(9) 0.0395(10) 0.0497(10) 0.0115(8) 0.0054(7) 0.0144(8)
C15 0.0340(10) 0.0408(10) 0.0467(10) 0.0107(8) 0.0068(7) 0.0145(8)
C16 0.0309(10) 0.0441(10) 0.0501(11) 0.0155(8) 0.0080(8) 0.0128(8)
C17 0.0364(10) 0.0393(10) 0.0500(11) 0.0117(8) 0.0021(8) 0.0106(8)
C18 0.0337(10) 0.0380(10) 0.0582(12) 0.0124(9) 0.0023(8) 0.0112(8)
C19 0.0335(10) 0.0384(10) 0.0598(12) 0.0113(9) 0.0050(8) 0.0120(8)
C20 0.0321(10) 0.0402(10) 0.0524(11) 0.0109(8) 0.0037(8) 0.0110(8)
C21 0.0327(10) 0.0409(10) 0.0535(11) 0.0107(9) 0.0049(8) 0.0147(8)
C22 0.0390(11) 0.0377(10) 0.0593(12) 0.0092(9) 0.0060(9) 0.0145(8)
C23 0.0297(10) 0.0389(10) 0.0866(17) 0.0108(10) 0.0005(10) 0.0093(8)
C24 0.0341(11) 0.0418(11) 0.0832(16) 0.0138(11) 0.0027(10) 0.0146(9)
C25 0.0451(11) 0.0358(9) 0.0481(11) 0.0117(8) 0.0062(8) 0.0120(8)
C26 0.0643(16) 0.0701(16) 0.0467(12) 0.0034(11) -0.0018(11) 0.0151(13)
C27 0.119(3) 0.0683(17) 0.0408(12) -0.0013(11) 0.0086(14) 0.0352(17)
C28 0.106(2) 0.0662(15) 0.0445(12) 0.0212(11) 0.0222(13) 0.0540(15)
C29 0.0639(15) 0.0547(13) 0.0636(14) 0.0202(11) 0.0198(11) 0.0335(11)
C30 0.0444(12) 0.0365(10) 0.0564(12) 0.0071(9) 0.0095(9) 0.0148(9)
C31 0.0301(10) 0.0324(9) 0.0773(15) 0.0109(9) 0.0018(9) 0.0077(8)
C32 0.0317(10) 0.0410(10) 0.0841(16) 0.0170(11) 0.0017(10) 0.0112(8)
C33 0.0345(11) 0.0385(10) 0.0964(19) 0.0162(11) -0.0013(11) 0.0126(9)
C34 0.0301(10) 0.0349(10) 0.0839(16) 0.0009(10) -0.0023(10) 0.0107(8)
C35 0.0376(11) 0.0383(10) 0.0723(15) 0.0047(10) 0.0045(10) 0.0121(8)
C36 0.0332(10) 0.0370(10) 0.0746(14) 0.0128(10) 0.0062(9) 0.0109(8)
C37 0.0294(9) 0.0383(10) 0.0586(12) 0.0111(9) 0.0063(8) 0.0129(8)
C38 0.0667(17) 0.0642(15) 0.0689(16) -0.0076(12) 0.0014(12) 0.0416(13)
C39 0.0520(14) 0.0854(18) 0.0623(14) 0.0189(13) 0.0140(11) 0.0321(13)
C40 0.0389(12) 0.0398(11) 0.107(2) 0.0042(12) -0.0030(12) 0.0193(9)
C41 0.0527(15) 0.0422(12) 0.126(3) 0.0029(14) -0.0062(15) 0.0163(11)
C42 0.0432(12) 0.0377(10) 0.0869(18) 0.0121(11) 0.0068(11) 0.0111(9)
C43 0.0301(9) 0.0392(10) 0.0506(11) 0.0092(8) 0.0047(7) 0.0136(7)
C44 0.0315(10) 0.0398(10) 0.0480(10) 0.0092(8) 0.0053(7) 0.0132(8)
C45 0.0407(11) 0.0436(11) 0.0620(13) 0.0163(10) 0.0066(9) 0.0129(9)
C46 0.0404(12) 0.0407(11) 0.0734(15) 0.0036(10) 0.0021(10) 0.0124(9)
C47 0.0286(10) 0.0429(10) 0.0611(12) 0.0075(9) 0.0029(8) 0.0123(8)
C48 0.0380(11) 0.0471(11) 0.0539(12) 0.0038(9) -0.0020(8) 0.0137(9)
C49 0.0395(11) 0.0460(11) 0.0526(11) 0.0127(9) 0.0014(8) 0.0167(9)
C50 0.0467(13) 0.0459(12) 0.0788(16) 0.0241(11) 0.0095(11) 0.0150(10)
C54 0.0392(12) 0.0370(10) 0.0956(19) 0.0152(11) 0.0066(11) 0.0101(9)
C55 0.0518(15) 0.0513(14) 0.101(2) 0.0102(14) -0.0069(14) 0.0110(11)
C56 0.0426(12) 0.0353(10) 0.0744(15) 0.0059(10) 0.0077(10) 0.0184(9)
C57 0.0497(13) 0.0590(14) 0.0797(17) 0.0256(12) 0.0144(11) 0.0262(11)
C2 0.045(3) 0.116(4) 0.065(3) -0.019(3) -0.002(2) 0.023(3)
C3 0.051(3) 0.126(4) 0.071(3) -0.016(3) 0.001(2) 0.030(3)
C4 0.053(2) 0.104(3) 0.056(2) 0.015(2) 0.0115(18) 0.044(2)
C5 0.055(2) 0.051(2) 0.066(2) 0.023(2) 0.0251(19) 0.0257(18)
C6 0.045(2) 0.0396(16) 0.066(2) 0.0167(16) 0.0224(16) 0.0184(15)
C7 0.073(3) 0.0388(19) 0.103(3) 0.008(2) 0.040(2) 0.0163(18)
C8 0.092(3) 0.043(2) 0.105(3) 0.019(2) 0.048(3) 0.027(2)
C9 0.082(3) 0.081(3) 0.085(3) 0.031(3) 0.038(3) 0.054(3)
C10 0.067(3) 0.107(4) 0.074(3) 0.015(3) 0.014(2) 0.046(3)
C58 0.037(3) 0.063(3) 0.0414(19) 0.0163(18) 0.007(2) 0.019(2)
C2A 0.055(3) 0.050(3) 0.071(3) -0.002(2) 0.007(2) 0.019(2)
C3A 0.062(3) 0.049(3) 0.080(3) -0.004(2) 0.007(2) 0.020(2)
C4A 0.063(3) 0.056(3) 0.063(3) 0.017(3) 0.021(2) 0.025(2)
C5A 0.061(3) 0.065(3) 0.059(3) 0.005(2) 0.019(2) 0.031(2)
C6A 0.047(3) 0.054(3) 0.063(3) -0.003(2) 0.019(3) 0.009(3)
C7A 0.070(3) 0.080(3) 0.066(3) 0.000(3) 0.014(3) 0.036(3)
C8A 0.072(4) 0.077(4) 0.067(3) 0.009(3) 0.022(3) 0.032(3)
C9A 0.070(3) 0.052(3) 0.073(4) 0.007(3) 0.011(3) 0.034(3)
C10A 0.067(3) 0.064(3) 0.076(3) 0.021(2) 0.024(2) 0.035(2)
C1A 0.044(3) 0.045(3) 0.044(2) 0.010(2) 0.007(2) 0.014(2)
O2 0.104(5) 0.150(7) 0.062(3) -0.026(5) -0.002(3) -0.004(5)
O3 0.214(11) 0.236(11) 0.081(5) 0.029(5) 0.011(5) 0.098(8)
C1B 0.134(8) 0.246(13) 0.047(4) 0.031(6) 0.028(4) 0.084(9)
C1C 0.120(11) 0.177(10) 0.105(8) 0.017(7) -0.042(6) 0.012(8)
C1D 0.25(2) 0.34(2) 0.189(19) 0.059(17) 0.042(14) 0.148(17)
C1E 0.124(8) 0.257(17) 0.073(5) 0.029(7) -0.015(5) 0.051(9)

loop_
_atom_type_symbol
_atom_type_description
_atom_type_scat_dispersion_real
_atom_type_scat_dispersion_imag
_atom_type_scat_source
C C 0.0181 0.0091 'International Tables Vol C Tables 4.2.6.8 and 6.1.1.4'
H H 0.0000 0.0000 'International Tables Vol C Tables 4.2.6.8 and 6.1.1.4'
N N 0.0311 0.0180 'International Tables Vol C Tables 4.2.6.8 and 6.1.1.4'
O O 0.0492 0.0322 'International Tables Vol C Tables 4.2.6.8 and 6.1.1.4'

loop_
_geom_angle_atom_site_label_1
_geom_angle_atom_site_label_2
_geom_angle_atom_site_label_3
_geom_angle
_geom_angle_site_symmetry_1
_geom_angle_site_symmetry_3
_geom_angle_publ_flag
C22 N1 C54 121.19(17) . . ?
C22 N1 C56 121.69(18) . . ?
C54 N1 C56 117.09(17) . . ?
C34 N2 C38 121.1(2) . . ?
C34 N2 C40 121.7(2) . . ?
C38 N2 C40 117.2(2) . . ?
C16 C11 C12 117.08(18) . . ?
C16 C11 C17 123.23(17) . . ?
C12 C11 C17 119.68(18) . . ?
C13 C12 C11 121.61(19) . . ?
C13 C12 H12 119.2 . . ?
C11 C12 H12 119.2 . . ?
C12 C13 C14 121.14(19) . . ?
C12 C13 H13 119.4 . . ?
C14 C13 H13 119.4 . . ?
C13 C14 C15 117.35(18) . . ?
C13 C14 C43 121.14(18) . . ?
C15 C14 C43 121.51(18) . . ?
C16 C15 C14 121.30(19) . . ?
C16 C15 H15 119.4 . . ?
C14 C15 H15 119.4 . . ?
C15 C16 C11 121.47(18) . . ?
C15 C16 H16 119.3 . . ?
C11 C16 H16 119.3 . . ?
C18 C17 C25 121.50(18) . . ?
C18 C17 C11 123.10(19) . . ?
C25 C17 C11 115.38(16) . . ?
C17 C18 C19 122.37(18) . . ?
C17 C18 C31 122.33(18) . . ?
C19 C18 C31 115.29(17) . . ?
C24 C19 C20 115.92(18) . . ?
C24 C19 C18 121.55(18) . . ?
C20 C19 C18 122.48(18) . . ?
C21 C20 C19 122.45(18) . . ?
C21 C20 H20 118.8 . . ?
C19 C20 H20 118.8 . . ?
C20 C21 C22 121.29(18) . . ?
C20 C21 H21 119.4 . . ?
C22 C21 H21 119.4 . . ?
N1 C22 C23 121.78(19) . . ?
N1 C22 C21 121.79(18) . . ?
C23 C22 C21 116.43(18) . . ?
C24 C23 C22 121.2(2) . . ?
C24 C23 H23 119.4 . . ?
C22 C23 H23 119.4 . . ?
C23 C24 C19 122.72(19) . . ?
C23 C24 H24 118.6 . . ?
C19 C24 H24 118.6 . . ?
C30 C25 C26 116.3(2) . . ?
C30 C25 C17 122.47(19) . . ?
C26 C25 C17 121.2(2) . . ?
C27 C26 C25 121.0(3) . . ?
C27 C26 H26 119.5 . . ?
C25 C26 H26 119.5 . . ?
C28 C27 C26 122.7(3) . . ?
C28 C27 H27 118.6 . . ?
C26 C27 H27 118.6 . . ?
C29 C28 C27 116.2(2) . . ?
C29 C28 C1A 137.3(4) . . ?
C27 C28 C1A 105.5(4) . . ?
C29 C28 C58 113.3(3) . . ?
C27 C28 C58 130.4(3) . . ?
C28 C29 C30 122.2(3) . . ?
C28 C29 H29 118.9 . . ?
C30 C29 H29 118.9 . . ?
C25 C30 C29 121.6(2) . . ?
C25 C30 H30 119.2 . . ?
C29 C30 H30 119.2 . . ?
C36 C31 C32 116.3(2) . . ?
C36 C31 C18 121.33(18) . . ?
C32 C31 C18 122.3(2) . . ?
C33 C32 C31 122.3(2) . . ?
C33 C32 H32 118.8 . . ?
C31 C32 H32 118.8 . . ?
C32 C33 C34 121.4(2) . . ?
C32 C33 H33 119.3 . . ?
C34 C33 H33 119.3 . . ?
N2 C34 C35 122.2(2) . . ?
N2 C34 C33 121.6(2) . . ?
C35 C34 C33 116.2(2) . . ?
C36 C35 C34 121.4(2) . . ?
C36 C35 H35 119.3 . . ?
C34 C35 H35 119.3 . . ?
C35 C36 C31 122.2(2) . . ?
C35 C36 H36 118.9 . . ?
C31 C36 H36 118.9 . . ?
C45 C37 C44 122.8(2) . . ?
C45 C37 C47 118.75(19) . . ?
C44 C37 C47 118.49(19) . . ?
N2 C38 C39 113.9(2) . . ?
N2 C38 H38A 108.8 . . ?
C39 C38 H38A 108.8 . . ?
N2 C38 H38B 108.8 . . ?
C39 C38 H38B 108.8 . . ?
H38A C38 H38B 107.7 . . ?
C38 C39 H39A 109.5 . . ?
C38 C39 H39B 109.5 . . ?
H39A C39 H39B 109.5 . . ?
C38 C39 H39C 109.5 . . ?
H39A C39 H39C 109.5 . . ?
H39B C39 H39C 109.5 . . ?
N2 C40 C41 113.6(2) . . ?
N2 C40 H40A 108.8 . . ?
C41 C40 H40A 108.8 . . ?
N2 C40 H40B 108.8 . . ?
C41 C40 H40B 108.8 . . ?
H40A C40 H40B 107.7 . . ?
C40 C41 H41A 109.5 . . ?
C40 C41 H41B 109.5 . . ?
H41A C41 H41B 109.5 . . ?
C40 C41 H41C 109.5 . . ?
H41A C41 H41C 109.5 . . ?
H41B C41 H41C 109.5 . . ?
C46 C42 C50 120.3(2) . . ?
C46 C42 H42 119.8 . . ?
C50 C42 H42 119.8 . . ?
C44 C43 C49 118.09(18) . . ?
C44 C43 C14 120.82(18) . . ?
C49 C43 C14 121.09(18) . . ?
C43 C44 C37 122.33(19) . . ?
C43 C44 H44 118.8 . . ?
C37 C44 H44 118.8 . . ?
C50 C45 C37 120.9(2) . . ?
C50 C45 H45 119.5 . . ?
C37 C45 H45 119.5 . . ?
C42 C46 C47 120.8(2) . . ?
C42 C46 H46 119.6 . . ?
C47 C46 H46 119.6 . . ?
C48 C47 C37 118.56(19) . . ?
C48 C47 C46 122.8(2) . . ?
C37 C47 C46 118.6(2) . . ?
C49 C48 C47 121.4(2) . . ?
C49 C48 H48 119.3 . . ?
C47 C48 H48 119.3 . . ?
C48 C49 C43 121.05(19) . . ?
C48 C49 H49 119.5 . . ?
C43 C49 H49 119.5 . . ?
C45 C50 C42 120.6(2) . . ?
C45 C50 H50 119.7 . . ?
C42 C50 H50 119.7 . . ?
N1 C54 C55 113.6(2) . . ?
N1 C54 H54A 108.8 . . ?
C55 C54 H54A 108.8 . . ?
N1 C54 H54B 108.8 . . ?
C55 C54 H54B 108.8 . . ?
H54A C54 H54B 107.7 . . ?
C54 C55 H55A 109.5 . . ?
C54 C55 H55B 109.5 . . ?
H55A C55 H55B 109.5 . . ?
C54 C55 H55C 109.5 . . ?
H55A C55 H55C 109.5 . . ?
H55B C55 H55C 109.5 . . ?
N1 C56 C57 113.8(2) . . ?
N1 C56 H56A 108.8 . . ?
C57 C56 H56A 108.8 . . ?
N1 C56 H56B 108.8 . . ?
C57 C56 H56B 108.8 . . ?
H56A C56 H56B 107.7 . . ?
C56 C57 H57A 109.5 . . ?
C56 C57 H57B 109.5 . . ?
H57A C57 H57B 109.5 . . ?
C56 C57 H57C 109.5 . . ?
H57A C57 H57C 109.5 . . ?
H57B C57 H57C 109.5 . . ?
C3 C2 C58 120.7(5) . . ?
C3 C2 H2 119.6 . . ?
C58 C2 H2 119.6 . . ?
C2 C3 C4 120.5(5) . . ?
C2 C3 H3 119.7 . . ?
C4 C3 H3 119.7 . . ?
C5 C4 C10 118.4(6) . . ?
C5 C4 C3 118.2(5) . . ?
C10 C4 C3 123.1(5) . . ?
C6 C5 C4 118.9(5) . . ?
C6 C5 C7 122.6(5) . . ?
C4 C5 C7 118.5(5) . . ?
C58 C6 C5 122.5(4) . . ?
C58 C6 H6 118.7 . . ?
C5 C6 H6 118.7 . . ?
C8 C7 C5 121.7(5) . . ?
C8 C7 H7 119.2 . . ?
C5 C7 H7 119.2 . . ?
C7 C8 C9 119.7(6) . . ?
C7 C8 H8 120.2 . . ?
C9 C8 H8 120.2 . . ?
C10 C9 C8 120.9(5) . . ?
C10 C9 H9 119.6 . . ?
C8 C9 H9 119.6 . . ?
C9 C10 C4 120.7(6) . . ?
C9 C10 H10 119.7 . . ?
C4 C10 H10 119.7 . . ?
C6 C58 C2 118.8(5) . . ?
C6 C58 C28 115.9(4) . . ?
C2 C58 C28 125.3(4) . . ?
C3A C2A C1A 120.1(6) . . ?
C3A C2A H2A 119.9 . . ?
C1A C2A H2A 119.9 . . ?
C2A C3A C4A 121.2(6) . . ?
C2A C3A H3A 119.4 . . ?
C4A C3A H3A 119.4 . . ?
C5A C4A C3A 117.9(6) . . ?
C5A C4A C10A 120.6(6) . . ?
C3A C4A C10A 121.5(6) . . ?
C7A C5A C4A 117.7(6) . . ?
C7A C5A C6A 122.4(6) . . ?
C4A C5A C6A 119.8(6) . . ?
C1A C6A C5A 121.2(6) . . ?
C1A C6A H6A 119.4 . . ?
C5A C6A H6A 119.4 . . ?
C8A C7A C5A 121.6(7) . . ?
C8A C7A H7A 119.2 . . ?
C5A C7A H7A 119.2 . . ?
C7A C8A C9A 120.7(7) . . ?
C7A C8A H8A 119.6 . . ?
C9A C8A H8A 119.6 . . ?
C10A C9A C8A 121.6(7) . . ?
C10A C9A H9A 119.2 . . ?
C8A C9A H9A 119.2 . . ?
C9A C10A C4A 117.6(7) . . ?
C9A C10A H10A 121.2 . . ?
C4A C10A H10A 121.2 . . ?
C6A C1A C2A 119.7(5) . . ?
C6A C1A C28 109.6(5) . . ?
C2A C1A C28 130.7(5) . . ?
C1C O2 C1D 165.2(14) . . ?
C1C C1B H1BA 109.5 . . ?
C1C C1B H1BB 109.5 . . ?
H1BA C1B H1BB 109.5 . . ?
C1C C1B H1BC 109.5 . . ?
H1BA C1B H1BC 109.5 . . ?
H1BB C1B H1BC 109.5 . . ?
O3 C1C O2 124.2(14) . . ?
O3 C1C C1B 127.4(15) . . ?
O2 C1C C1B 107.4(13) . . ?
O2 C1D C1E 112.5(16) . . ?
O2 C1D H1DA 109.1 . . ?
C1E C1D H1DA 109.1 . . ?
O2 C1D H1DB 109.1 . . ?
C1E C1D H1DB 109.1 . . ?
H1DA C1D H1DB 107.8 . . ?
C1D C1E H1EA 109.5 . . ?
C1D C1E H1EB 109.5 . . ?
H1EA C1E H1EB 109.5 . . ?
C1D C1E H1EC 109.5 . . ?
H1EA C1E H1EC 109.5 . . ?
H1EB C1E H1EC 109.5 . . ?

loop_
_geom_bond_atom_site_label_1
_geom_bond_atom_site_label_2
_geom_bond_distance
_geom_bond_site_symmetry_2
_geom_bond_publ_flag
N1 C22 1.379(3) . ?
N1 C54 1.450(3) . ?
N1 C56 1.455(3) . ?
N2 C34 1.376(3) . ?
N2 C38 1.455(4) . ?
N2 C40 1.461(3) . ?
C11 C16 1.390(3) . ?
C11 C12 1.404(3) . ?
C11 C17 1.492(3) . ?
C12 C13 1.387(3) . ?
C12 H12 0.9500 . ?
C13 C14 1.393(3) . ?
C13 H13 0.9500 . ?
C14 C15 1.403(3) . ?
C14 C43 1.485(3) . ?
C15 C16 1.388(3) . ?
C15 H15 0.9500 . ?
C16 H16 0.9500 . ?
C17 C18 1.365(3) . ?
C17 C25 1.491(3) . ?
C18 C19 1.490(3) . ?
C18 C31 1.492(3) . ?
C19 C24 1.395(3) . ?
C19 C20 1.395(3) . ?
C20 C21 1.378(3) . ?
C20 H20 0.9500 . ?
C21 C22 1.408(3) . ?
C21 H21 0.9500 . ?
C22 C23 1.404(3) . ?
C23 C24 1.376(3) . ?
C23 H23 0.9500 . ?
C24 H24 0.9500 . ?
C25 C30 1.382(3) . ?
C25 C26 1.392(3) . ?
C26 C27 1.384(4) . ?
C26 H26 0.9500 . ?
C27 C28 1.374(5) . ?
C27 H27 0.9500 . ?
C28 C29 1.373(4) . ?
C28 C1A 1.442(6) . ?
C28 C58 1.570(6) . ?
C29 C30 1.387(3) . ?
C29 H29 0.9500 . ?
C30 H30 0.9500 . ?
C31 C36 1.390(3) . ?
C31 C32 1.395(3) . ?
C32 C33 1.376(3) . ?
C32 H32 0.9500 . ?
C33 C34 1.409(4) . ?
C33 H33 0.9500 . ?
C34 C35 1.404(3) . ?
C35 C36 1.384(3) . ?
C35 H35 0.9500 . ?
C36 H36 0.9500 . ?
C37 C45 1.414(3) . ?
C37 C44 1.422(3) . ?
C37 C47 1.424(3) . ?
C38 C39 1.503(4) . ?
C38 H38A 0.9900 . ?
C38 H38B 0.9900 . ?
C39 H39A 0.9800 . ?
C39 H39B 0.9800 . ?
C39 H39C 0.9800 . ?
C40 C41 1.520(4) . ?
C40 H40A 0.9900 . ?
C40 H40B 0.9900 . ?
C41 H41A 0.9800 . ?
C41 H41B 0.9800 . ?
C41 H41C 0.9800 . ?
C42 C46 1.364(4) . ?
C42 C50 1.404(4) . ?
C42 H42 0.9500 . ?
C43 C44 1.378(3) . ?
C43 C49 1.422(3) . ?
C44 H44 0.9500 . ?
C45 C50 1.365(3) . ?
C45 H45 0.9500 . ?
C46 C47 1.425(3) . ?
C46 H46 0.9500 . ?
C47 C48 1.411(3) . ?
C48 C49 1.371(3) . ?
C48 H48 0.9500 . ?
C49 H49 0.9500 . ?
C50 H50 0.9500 . ?
C54 C55 1.512(4) . ?
C54 H54A 0.9900 . ?
C54 H54B 0.9900 . ?
C55 H55A 0.9800 . ?
C55 H55B 0.9800 . ?
C55 H55C 0.9800 . ?
C56 C57 1.501(4) . ?
C56 H56A 0.9900 . ?
C56 H56B 0.9900 . ?
C57 H57A 0.9800 . ?
C57 H57B 0.9800 . ?
C57 H57C 0.9800 . ?
C2 C3 1.355(8) . ?
C2 C58 1.432(7) . ?
C2 H2 0.9500 . ?
C3 C4 1.464(8) . ?
C3 H3 0.9500 . ?
C4 C5 1.415(7) . ?
C4 C10 1.441(8) . ?
C5 C6 1.406(7) . ?
C5 C7 1.417(8) . ?
C6 C58 1.379(6) . ?
C6 H6 0.9500 . ?
C7 C8 1.367(7) . ?
C7 H7 0.9500 . ?
C8 C9 1.404(8) . ?
C8 H8 0.9500 . ?
C9 C10 1.353(9) . ?
C9 H9 0.9500 . ?
C10 H10 0.9500 . ?
C2A C3A 1.366(8) . ?
C2A C1A 1.416(8) . ?
C2A H2A 0.9500 . ?
C3A C4A 1.428(9) . ?
C3A H3A 0.9500 . ?
C4A C5A 1.406(9) . ?
C4A C10A 1.457(9) . ?
C5A C7A 1.380(9) . ?
C5A C6A 1.411(9) . ?
C6A C1A 1.362(8) . ?
C6A H6A 0.9500 . ?
C7A C8A 1.338(9) . ?
C7A H7A 0.9500 . ?
C8A C9A 1.414(10) . ?
C8A H8A 0.9500 . ?
C9A C10A 1.320(9) . ?
C9A H9A 0.9500 . ?
C10A H10A 0.9500 . ?
O2 C1C 1.371(13) . ?
O2 C1D 1.380(17) . ?
O3 C1C 1.086(13) . ?
C1B C1C 1.429(13) . ?
C1B H1BA 0.9800 . ?
C1B H1BB 0.9800 . ?
C1B H1BC 0.9800 . ?
C1D C1E 1.450(14) . ?
C1D H1DA 0.9900 . ?
C1D H1DB 0.9900 . ?
C1E H1EA 0.9800 . ?
C1E H1EB 0.9800 . ?
C1E H1EC 0.9800 . ?

loop_
_geom_torsion_atom_site_label_1
_geom_torsion_atom_site_label_2
_geom_torsion_atom_site_label_3
_geom_torsion_atom_site_label_4
_geom_torsion
_geom_torsion_site_symmetry_1
_geom_torsion_site_symmetry_2
_geom_torsion_site_symmetry_3
_geom_torsion_site_symmetry_4
_geom_torsion_publ_flag
C16 C11 C12 C13 -2.5(3) . . . . ?
C17 C11 C12 C13 178.97(19) . . . . ?
C11 C12 C13 C14 0.8(3) . . . . ?
C12 C13 C14 C15 1.0(3) . . . . ?
C12 C13 C14 C43 -178.66(18) . . . . ?
C13 C14 C15 C16 -1.1(3) . . . . ?
C43 C14 C15 C16 178.51(17) . . . . ?
C14 C15 C16 C11 -0.6(3) . . . . ?
C12 C11 C16 C15 2.3(3) . . . . ?
C17 C11 C16 C15 -179.18(17) . . . . ?
C16 C11 C17 C18 40.2(3) . . . . ?
C12 C11 C17 C18 -141.3(2) . . . . ?
C16 C11 C17 C25 -141.4(2) . . . . ?
C12 C11 C17 C25 37.0(3) . . . . ?
C25 C17 C18 C19 15.2(3) . . . . ?
C11 C17 C18 C19 -166.57(19) . . . . ?
C25 C17 C18 C31 -165.54(19) . . . . ?
C11 C17 C18 C31 12.7(3) . . . . ?
C17 C18 C19 C24 -144.2(2) . . . . ?
C31 C18 C19 C24 36.5(3) . . . . ?
C17 C18 C19 C20 38.4(3) . . . . ?
C31 C18 C19 C20 -140.9(2) . . . . ?
C24 C19 C20 C21 0.0(3) . . . . ?
C18 C19 C20 C21 177.6(2) . . . . ?
C19 C20 C21 C22 -0.2(3) . . . . ?
C54 N1 C22 C23 -6.2(4) . . . . ?
C56 N1 C22 C23 175.6(2) . . . . ?
C54 N1 C22 C21 173.2(2) . . . . ?
C56 N1 C22 C21 -5.0(4) . . . . ?
C20 C21 C22 N1 -179.2(2) . . . . ?
C20 C21 C22 C23 0.3(3) . . . . ?
N1 C22 C23 C24 179.1(2) . . . . ?
C21 C22 C23 C24 -0.3(4) . . . . ?
C22 C23 C24 C19 0.2(4) . . . . ?
C20 C19 C24 C23 -0.1(4) . . . . ?
C18 C19 C24 C23 -177.7(2) . . . . ?
C18 C17 C25 C30 -127.3(2) . . . . ?
C11 C17 C25 C30 54.3(3) . . . . ?
C18 C17 C25 C26 52.6(3) . . . . ?
C11 C17 C25 C26 -125.8(2) . . . . ?
C30 C25 C26 C27 1.6(4) . . . . ?
C17 C25 C26 C27 -178.4(2) . . . . ?
C25 C26 C27 C28 0.4(4) . . . . ?
C26 C27 C28 C29 -1.1(4) . . . . ?
C26 C27 C28 C1A 169.4(3) . . . . ?
C26 C27 C28 C58 -177.0(3) . . . . ?
C27 C28 C29 C30 -0.2(4) . . . . ?
C1A C28 C29 C30 -166.6(4) . . . . ?
C58 C28 C29 C30 176.4(3) . . . . ?
C26 C25 C30 C29 -2.8(3) . . . . ?
C17 C25 C30 C29 177.15(19) . . . . ?
C28 C29 C30 C25 2.2(3) . . . . ?
C17 C18 C31 C36 -138.7(2) . . . . ?
C19 C18 C31 C36 40.7(3) . . . . ?
C17 C18 C31 C32 41.5(3) . . . . ?
C19 C18 C31 C32 -139.2(2) . . . . ?
C36 C31 C32 C33 3.6(3) . . . . ?
C18 C31 C32 C33 -176.5(2) . . . . ?
C31 C32 C33 C34 -1.3(4) . . . . ?
C38 N2 C34 C35 -0.4(3) . . . . ?
C40 N2 C34 C35 -177.6(2) . . . . ?
C38 N2 C34 C33 179.1(2) . . . . ?
C40 N2 C34 C33 1.9(3) . . . . ?
C32 C33 C34 N2 178.2(2) . . . . ?
C32 C33 C34 C35 -2.2(3) . . . . ?
N2 C34 C35 C36 -177.1(2) . . . . ?
C33 C34 C35 C36 3.4(3) . . . . ?
C34 C35 C36 C31 -1.1(4) . . . . ?
C32 C31 C36 C35 -2.4(3) . . . . ?
C18 C31 C36 C35 177.7(2) . . . . ?
C34 N2 C38 C39 -83.3(3) . . . . ?
C40 N2 C38 C39 94.0(3) . . . . ?
C34 N2 C40 C41 -85.3(3) . . . . ?
C38 N2 C40 C41 97.5(3) . . . . ?
C13 C14 C43 C44 30.8(3) . . . . ?
C15 C14 C43 C44 -148.87(19) . . . . ?
C13 C14 C43 C49 -149.7(2) . . . . ?
C15 C14 C43 C49 30.7(3) . . . . ?
C49 C43 C44 C37 -0.2(3) . . . . ?
C14 C43 C44 C37 179.43(17) . . . . ?
C45 C37 C44 C43 178.70(19) . . . . ?
C47 C37 C44 C43 -1.6(3) . . . . ?
C44 C37 C45 C50 178.63(19) . . . . ?
C47 C37 C45 C50 -1.1(3) . . . . ?
C50 C42 C46 C47 0.0(4) . . . . ?
C45 C37 C47 C48 -177.90(19) . . . . ?
C44 C37 C47 C48 2.4(3) . . . . ?
C45 C37 C47 C46 1.5(3) . . . . ?
C44 C37 C47 C46 -178.20(18) . . . . ?
C42 C46 C47 C48 178.4(2) . . . . ?
C42 C46 C47 C37 -1.0(3) . . . . ?
C37 C47 C48 C49 -1.5(3) . . . . ?
C46 C47 C48 C49 179.1(2) . . . . ?
C47 C48 C49 C43 -0.3(3) . . . . ?
C44 C43 C49 C48 1.2(3) . . . . ?
C14 C43 C49 C48 -178.44(18) . . . . ?
C37 C45 C50 C42 0.1(3) . . . . ?
C46 C42 C50 C45 0.5(4) . . . . ?
C22 N1 C54 C55 83.9(3) . . . . ?
C56 N1 C54 C55 -97.8(3) . . . . ?
C22 N1 C56 C57 89.8(3) . . . . ?
C54 N1 C56 C57 -88.5(3) . . . . ?
C58 C2 C3 C4 -1.6(11) . . . . ?
C2 C3 C4 C5 5.7(10) . . . . ?
C2 C3 C4 C10 179.9(6) . . . . ?
C10 C4 C5 C6 -179.6(5) . . . . ?
C3 C4 C5 C6 -5.1(8) . . . . ?
C10 C4 C5 C7 -2.3(8) . . . . ?
C3 C4 C5 C7 172.3(6) . . . . ?
C4 C5 C6 C58 0.5(7) . . . . ?
C7 C5 C6 C58 -176.7(5) . . . . ?
C6 C5 C7 C8 178.1(5) . . . . ?
C4 C5 C7 C8 0.9(8) . . . . ?
C5 C7 C8 C9 2.7(8) . . . . ?
C7 C8 C9 C10 -5.0(9) . . . . ?
C8 C9 C10 C4 3.7(10) . . . . ?
C5 C4 C10 C9 0.0(9) . . . . ?
C3 C4 C10 C9 -174.2(6) . . . . ?
C5 C6 C58 C2 3.7(7) . . . . ?
C5 C6 C58 C28 -178.7(4) . . . . ?
C3 C2 C58 C6 -3.1(9) . . . . ?
C3 C2 C58 C28 179.6(5) . . . . ?
C29 C28 C58 C6 165.2(3) . . . . ?
C27 C28 C58 C6 -18.8(5) . . . . ?
C29 C28 C58 C2 -17.3(6) . . . . ?
C27 C28 C58 C2 158.7(5) . . . . ?
C1A C2A C3A C4A -1.4(11) . . . . ?
C2A C3A C4A C5A 1.7(12) . . . . ?
C2A C3A C4A C10A 179.7(7) . . . . ?
C3A C4A C5A C7A -178.4(7) . . . . ?
C10A C4A C5A C7A 3.5(11) . . . . ?
C3A C4A C5A C6A -1.7(11) . . . . ?
C10A C4A C5A C6A -179.8(7) . . . . ?
C7A C5A C6A C1A 178.1(7) . . . . ?
C4A C5A C6A C1A 1.6(11) . . . . ?
C4A C5A C7A C8A -1.8(11) . . . . ?
C6A C5A C7A C8A -178.4(7) . . . . ?
C5A C7A C8A C9A -2.0(12) . . . . ?
C7A C8A C9A C10A 4.3(12) . . . . ?
C8A C9A C10A C4A -2.5(11) . . . . ?
C5A C4A C10A C9A -1.4(11) . . . . ?
C3A C4A C10A C9A -179.4(8) . . . . ?
C5A C6A C1A C2A -1.3(10) . . . . ?
C5A C6A C1A C28 177.6(5) . . . . ?
C3A C2A C1A C6A 1.2(10) . . . . ?
C3A C2A C1A C28 -177.4(6) . . . . ?
C29 C28 C1A C6A -32.2(7) . . . . ?
C27 C28 C1A C6A 160.4(5) . . . . ?
C29 C28 C1A C2A 146.5(6) . . . . ?
C27 C28 C1A C2A -20.8(7) . . . . ?
C1D O2 C1C O3 -11(5) . . . . ?
C1D O2 C1C C1B 180(4) . . . . ?
C1C O2 C1D C1E -166(3) . . . . ?
